data_4512538
loop_
_publ_author_name
'Wang, Jing'
'Luo, Jiahuan'
'Luo, Xiaolong'
'Zhao, Jun'
'Li, Dong-Sheng'
'Li, Guanghua'
'Huo, Qisheng'
'Liu, Yunling'

_publ_section_title
;
 Assembly of a Three-Dimensional Metal--Organic Framework with Copper(I)
 Iodide and 4-(Pyrimidin-5-yl) Benzoic Acid: Controlled Uptake and Release
 of Iodine
;
_journal_issue 2
_journal_name_full 'Crystal Growth &amp; Design'
_journal_page_first 915
_journal_paper_doi 10.1021/cg501730q
_journal_volume 15
_journal_year 2015
_chemical_formula_moiety 'C25.75 H22.75 Cu2 I N5.25 O5.25'
_chemical_formula_sum 'C25.75 H22.75 Cu2 I N5.25 O5.25'
_chemical_formula_weight 743.72
_chemical_melting_point ?
_chemical_name_systematic
; 
 ? 
;
_space_group_IT_number 148
_symmetry_cell_setting trigonal
_symmetry_space_group_name_Hall '-R 3'
_symmetry_space_group_name_H-M 'R -3 :H'
_atom_sites_solution_hydrogens geom
_atom_sites_solution_primary direct
_atom_sites_solution_secondary difmap
_audit_creation_method SHELXL-97
_cell_angle_alpha 90.00
_cell_angle_beta 90.00
_cell_angle_gamma 120.00
_cell_formula_units_Z 18
_cell_length_a 40.979(4)
_cell_length_b 40.979(4)
_cell_length_c 16.064(3)
_cell_measurement_temperature 296(2)
_cell_volume 23362(5)
_computing_cell_refinement 'Bruker SMART'
_computing_data_collection 'Bruker SMART'
_computing_data_reduction 'Bruker SAINT'
_computing_molecular_graphics SHELXP-97
_computing_publication_material SHELXTL
_computing_structure_refinement 'SHELXL-97 (Sheldrick, 1997)'
_computing_structure_solution 'SHELXS-97 (Sheldrick, 1990)'
_diffrn_ambient_temperature 296(2)
_diffrn_detector_area_resol_mean 9.00cm
_diffrn_measured_fraction_theta_full 0.978
_diffrn_measured_fraction_theta_max 0.978
_diffrn_measurement_device_type 'CCD area detector'
_diffrn_measurement_method 'phi and omega scans'
_diffrn_radiation_monochromator graphite
_diffrn_radiation_source 'fine-focus sealed tube'
_diffrn_radiation_type MoK\a
_diffrn_radiation_wavelength 0.71073
_diffrn_reflns_av_R_equivalents 0.0537
_diffrn_reflns_av_sigmaI/netI 0.0947
_diffrn_reflns_limit_h_max 50
_diffrn_reflns_limit_h_min -48
_diffrn_reflns_limit_k_max 54
_diffrn_reflns_limit_k_min -12
_diffrn_reflns_limit_l_max 21
_diffrn_reflns_limit_l_min -17
_diffrn_reflns_number 26142
_diffrn_reflns_theta_full 28.25
_diffrn_reflns_theta_max 28.25
_diffrn_reflns_theta_min 3.81
_diffrn_standards_decay_% none
_diffrn_standards_interval_count none
_diffrn_standards_interval_time none
_diffrn_standards_number none
_exptl_absorpt_coefficient_mu 1.439
_exptl_absorpt_correction_T_max 0.6218
_exptl_absorpt_correction_T_min 0.5617
_exptl_absorpt_correction_type empirical
_exptl_absorpt_process_details SADABS
_exptl_crystal_colour green
_exptl_crystal_density_diffrn 0.952
_exptl_crystal_density_meas none
_exptl_crystal_density_method 'not measured'
_exptl_crystal_description block
_exptl_crystal_F_000 6606
_exptl_crystal_size_max 0.25
_exptl_crystal_size_mid 0.27
_exptl_crystal_size_min 0.24
_refine_diff_density_max 1.498
_refine_diff_density_min -1.542
_refine_diff_density_rms 0.116
_refine_ls_extinction_method none
_refine_ls_goodness_of_fit_ref 0.974
_refine_ls_hydrogen_treatment mixed
_refine_ls_matrix_type full
_refine_ls_number_parameters 328
_refine_ls_number_reflns 12575
_refine_ls_number_restraints 50
_refine_ls_restrained_S_all 0.976
_refine_ls_R_factor_all 0.1321
_refine_ls_R_factor_gt 0.0643
_refine_ls_shift/su_max 0.001
_refine_ls_shift/su_mean 0.000
_refine_ls_structure_factor_coef Fsqd
_refine_ls_weighting_details 'calc w=1/[\s^2^(Fo^2^)+(0.1042P)^2^+0.0000P] where P=(Fo^2^+2Fc^2^)/3'
_refine_ls_weighting_scheme calc
_refine_ls_wR_factor_gt 0.1602
_refine_ls_wR_factor_ref 0.1951
_reflns_number_gt 6921
_reflns_number_total 12575
_reflns_threshold_expression >2sigma(I)
_cod_data_source_file cg501730q_si_002.cif
_cod_data_source_block sad
_cod_depositor_comments
;
The following automatic conversions were performed:

'_chemical_melting_point' value 'not measured' was changed to '?' -
the value is undefined or not given.

Automatic conversion script
Id: cif_fix_values 2935 2014-11-11 08:27:57Z andrius 

 Adding full bibliography for 4512538.cif.
;
_cod_original_sg_symbol_H-M R-3
_cod_database_code 4512538

loop_
_symmetry_equiv_pos_as_xyz
'x, y, z'
'-y, x-y, z'
'-x+y, -x, z'
'x+2/3, y+1/3, z+1/3'
'-y+2/3, x-y+1/3, z+1/3'
'-x+y+2/3, -x+1/3, z+1/3'
'x+1/3, y+2/3, z+2/3'
'-y+1/3, x-y+2/3, z+2/3'
'-x+y+1/3, -x+2/3, z+2/3'
'-x, -y, -z'
'y, -x+y, -z'
'x-y, x, -z'
'-x+2/3, -y+1/3, -z+1/3'
'y+2/3, -x+y+1/3, -z+1/3'
'x-y+2/3, x+1/3, -z+1/3'
'-x+1/3, -y+2/3, -z+2/3'
'y+1/3, -x+y+2/3, -z+2/3'
'x-y+1/3, x+2/3, -z+2/3'

loop_
_atom_site_label
_atom_site_type_symbol
_atom_site_fract_x
_atom_site_fract_y
_atom_site_fract_z
_atom_site_U_iso_or_equiv
_atom_site_adp_type
_atom_site_occupancy
_atom_site_symmetry_multiplicity
_atom_site_calc_flag
_atom_site_refinement_flags
I1 I 0.126210(12) 0.779869(11) 0.26133(2) 0.05985(17) Uani 1 1 d .
Cu1 Cu 0.19102(2) 0.842494(19) 0.27333(4) 0.0505(2) Uani 1 1 d .
Cu2 Cu 0.483979(16) 0.988719(17) 0.57337(4) 0.03124(16) Uani 1 1 d .
O1 O 0.44233(10) 0.94954(12) 0.5091(2) 0.0497(10) Uani 1 1 d .
O2 O 0.46926(10) 0.96822(11) 0.3831(2) 0.0465(9) Uani 1 1 d .
O3 O 0.31127(12) 1.10889(9) 0.2106(2) 0.0487(10) Uani 1 1 d .
O4 O 0.29133(11) 1.11628(9) 0.0862(2) 0.0463(10) Uani 1 1 d .
N1 N 0.23389(15) 0.83031(17) 0.2603(4) 0.0683(7) Uani 1 1 d U
N2 N 0.25719(15) 0.79373(17) 0.1978(4) 0.0683(7) Uani 1 1 d U
N3 N 0.19484(13) 0.87496(11) 0.1709(3) 0.0435(11) Uani 1 1 d .
N4 N 0.18623(11) 0.87873(11) 0.0264(2) 0.0345(9) Uani 1 1 d .
C1 C 0.23098(19) 0.8017(2) 0.2172(5) 0.0683(7) Uani 1 1 d U
H1 H 0.2069 0.7848 0.1978 0.080 Uiso 1 1 calc .
C2 C 0.26867(18) 0.85342(18) 0.2911(4) 0.0585(17) Uani 1 1 d .
H2 H 0.2726 0.8743 0.3218 0.080 Uiso 1 1 calc .
C3 C 0.29840(18) 0.8476(2) 0.2795(4) 0.0612(17) Uani 1 1 d .
C4 C 0.29107(19) 0.8172(2) 0.2288(5) 0.0683(7) Uani 1 1 d U
H4 H 0.3108 0.8131 0.2160 0.080 Uiso 1 1 calc .
C5 C 0.33565(18) 0.87285(19) 0.3164(4) 0.0586(16) Uani 1 1 d .
C6 C 0.33761(18) 0.8858(2) 0.3959(4) 0.069(2) Uani 1 1 d .
H6 H 0.3154 0.8789 0.4247 0.080 Uiso 1 1 calc .
C7 C 0.37199(17) 0.9091(2) 0.4347(4) 0.0644(19) Uani 1 1 d .
H7 H 0.3727 0.9168 0.4895 0.080 Uiso 1 1 calc .
C8 C 0.40495(19) 0.9207(2) 0.3910(5) 0.0683(7) Uani 1 1 d U
C9 C 0.40324(17) 0.9087(2) 0.3102(4) 0.067(2) Uani 1 1 d .
H9 H 0.4254 0.9172 0.2798 0.080 Uiso 1 1 calc .
C10 C 0.3691(2) 0.8841(3) 0.2736(4) 0.076(2) Uani 1 1 d .
H10 H 0.3685 0.8750 0.2203 0.080 Uiso 1 1 calc .
C11 C 0.4421(2) 0.9483(2) 0.4304(5) 0.0683(7) Uani 1 1 d U
C12 C 0.18196(14) 0.85952(13) 0.0952(3) 0.0374(12) Uani 1 1 d .
H12 H 0.1691 0.8334 0.0914 0.080 Uiso 1 1 calc .
C13 C 0.21276(17) 0.91280(14) 0.1743(3) 0.0472(14) Uani 1 1 d .
H13 H 0.2222 0.9245 0.2253 0.080 Uiso 1 1 calc .
C14 C 0.21780(15) 0.93526(13) 0.1056(3) 0.0383(12) Uani 1 1 d .
C15 C 0.20406(15) 0.91627(14) 0.0315(3) 0.0397(12) Uani 1 1 d .
H15 H 0.2073 0.9301 -0.0168 0.080 Uiso 1 1 calc .
C16 C 0.23688(16) 0.97665(13) 0.1139(3) 0.0418(13) Uani 1 1 d .
C17 C 0.26805(18) 0.99524(15) 0.1663(4) 0.0499(15) Uani 1 1 d .
H17 H 0.2769 0.9816 0.1953 0.080 Uiso 1 1 calc .
C18 C 0.28567(17) 1.03379(14) 0.1752(4) 0.0469(14) Uani 1 1 d .
H18 H 0.3062 1.0459 0.2108 0.080 Uiso 1 1 calc .
C19 C 0.27353(16) 1.05481(14) 0.1327(3) 0.0415(12) Uani 1 1 d .
C20 C 0.24324(19) 1.03636(16) 0.0781(4) 0.0550(16) Uani 1 1 d .
H20 H 0.2351 1.0501 0.0471 0.080 Uiso 1 1 calc .
C21 C 0.22514(19) 0.99750(16) 0.0701(4) 0.0567(17) Uani 1 1 d .
H21 H 0.2047 0.9854 0.0343 0.080 Uiso 1 1 calc .
C22 C 0.29330(16) 1.09665(14) 0.1444(3) 0.0400(12) Uani 1 1 d .
O5 O 0.0204(3) 0.2922(3) 0.9144(6) 0.069(3) Uiso 0.50 1 d PD
O6 O 0.0703(4) 0.3728(4) 0.1657(10) 0.127(5) Uiso 0.50 1 d P
O7 O 0.0708(11) 0.2011(12) 0.040(3) 0.181(15) Uiso 0.25 1 d PD
N5 N -0.0278(3) 0.2978(3) 0.9659(7) 0.056(3) Uiso 0.50 1 d PD
N6 N 0.1076(4) 0.4200(3) 0.0647(8) 0.072(3) Uiso 0.50 1 d PD
N7 N 0.1186(8) 0.2274(9) 0.133(2) 0.121(11) Uiso 0.25 1 d PD
C23 C -0.0130(6) 0.2807(8) 0.9239(18) 0.169(11) Uiso 0.50 1 d PD
H23 H -0.0297 0.2577 0.8995 0.100 Uiso 0.50 1 calc P
C24 C -0.0662(5) 0.2738(7) 0.9570(16) 0.135(8) Uiso 0.50 1 d PD
H24A H -0.0706 0.2535 0.9205 0.100 Uiso 0.50 1 calc P
H24B H -0.0774 0.2875 0.9339 0.100 Uiso 0.50 1 calc P
H24C H -0.0771 0.2639 1.0105 0.100 Uiso 0.50 1 calc P
C25 C -0.0133(8) 0.3278(7) 1.0101(17) 0.155(10) Uiso 0.50 1 d PD
H25A H 0.0137 0.3396 1.0084 0.100 Uiso 0.50 1 calc P
H25B H -0.0217 0.3214 1.0666 0.100 Uiso 0.50 1 calc P
H25C H -0.0208 0.3448 0.9886 0.100 Uiso 0.50 1 calc P
C26 C 0.0791(5) 0.4011(6) 0.1160(12) 0.109(6) Uiso 0.50 1 d PD
H26 H 0.0619 0.4096 0.1168 0.100 Uiso 0.50 1 calc P
C27 C 0.1277(5) 0.4030(5) 0.0534(12) 0.097(5) Uiso 0.50 1 d PD
H27A H 0.1472 0.4169 0.0134 0.100 Uiso 0.50 1 calc P
H27B H 0.1115 0.3779 0.0333 0.100 Uiso 0.50 1 calc P
H27C H 0.1388 0.4020 0.1053 0.100 Uiso 0.50 1 calc P
C28 C 0.1107(6) 0.4516(5) 0.0308(13) 0.113(7) Uiso 0.50 1 d PD
H28A H 0.1324 0.4632 -0.0048 0.100 Uiso 0.50 1 calc P
H28B H 0.1133 0.4688 0.0743 0.100 Uiso 0.50 1 calc P
H28C H 0.0885 0.4452 -0.0012 0.100 Uiso 0.50 1 calc P
C29 C 0.1040(11) 0.2067(15) 0.065(2) 0.19(3) Uiso 0.25 1 d PD
H29 H 0.1166 0.1967 0.0355 0.100 Uiso 0.25 1 calc P
C30 C 0.1045(11) 0.2087(14) 0.204(2) 0.16(2) Uiso 0.25 1 d PD
H30A H 0.0775 0.1969 0.2024 0.100 Uiso 0.25 1 calc P
H30B H 0.1142 0.2259 0.2498 0.100 Uiso 0.25 1 calc P
H30C H 0.1116 0.1898 0.2097 0.100 Uiso 0.25 1 calc P
C31 C 0.1563(8) 0.2427(9) 0.131(2) 0.092(10) Uiso 0.25 1 d PD
H31A H 0.1658 0.2566 0.0802 0.100 Uiso 0.25 1 calc P
H31B H 0.1625 0.2231 0.1335 0.100 Uiso 0.25 1 calc P
H31C H 0.1673 0.2593 0.1776 0.100 Uiso 0.25 1 calc P

loop_
_atom_site_aniso_label
_atom_site_aniso_U_11
_atom_site_aniso_U_22
_atom_site_aniso_U_33
_atom_site_aniso_U_23
_atom_site_aniso_U_13
_atom_site_aniso_U_12
I1 0.0580(3) 0.0399(2) 0.0420(2) -0.00498(16) -0.00866(17) -0.00528(18)
Cu1 0.0490(4) 0.0385(4) 0.0418(4) 0.0040(3) -0.0093(3) 0.0053(3)
Cu2 0.0270(3) 0.0460(4) 0.0283(3) 0.0042(3) 0.0028(2) 0.0240(3)
O1 0.038(2) 0.062(3) 0.039(2) -0.0037(18) -0.0046(16) 0.0178(19)
O2 0.0315(19) 0.058(2) 0.040(2) -0.0036(18) 0.0009(16) 0.0148(19)
O3 0.073(3) 0.0228(18) 0.045(2) -0.0045(16) -0.016(2) 0.0200(18)
O4 0.066(3) 0.0257(18) 0.046(2) -0.0033(16) -0.0129(19) 0.0217(18)
N1 0.0520(15) 0.0666(17) 0.0803(19) -0.0249(13) -0.0202(13) 0.0252(13)
N2 0.0520(15) 0.0666(17) 0.0803(19) -0.0249(13) -0.0202(13) 0.0252(13)
N3 0.055(3) 0.027(2) 0.032(2) 0.0015(17) -0.001(2) 0.008(2)
N4 0.036(2) 0.027(2) 0.027(2) -0.0007(16) -0.0023(17) 0.0052(18)
C1 0.0520(15) 0.0666(17) 0.0803(19) -0.0249(13) -0.0202(13) 0.0252(13)
C2 0.050(4) 0.047(4) 0.056(4) -0.005(3) -0.011(3) 0.008(3)
C3 0.046(4) 0.063(4) 0.066(4) -0.012(3) -0.012(3) 0.021(3)
C4 0.0520(15) 0.0666(17) 0.0803(19) -0.0249(13) -0.0202(13) 0.0252(13)
C5 0.046(4) 0.065(4) 0.057(4) -0.008(3) -0.006(3) 0.022(3)
C6 0.038(3) 0.083(5) 0.060(4) -0.009(4) -0.004(3) 0.010(3)
C7 0.035(3) 0.090(5) 0.047(4) -0.009(3) -0.002(3) 0.016(3)
C8 0.0520(15) 0.0666(17) 0.0803(19) -0.0249(13) -0.0202(13) 0.0252(13)
C9 0.039(3) 0.096(5) 0.052(4) -0.025(4) -0.002(3) 0.023(4)
C10 0.053(4) 0.112(6) 0.052(4) -0.030(4) -0.008(3) 0.033(4)
C11 0.0520(15) 0.0666(17) 0.0803(19) -0.0249(13) -0.0202(13) 0.0252(13)
C12 0.038(3) 0.024(2) 0.033(3) -0.0014(19) -0.006(2) 0.003(2)
C13 0.065(4) 0.028(3) 0.030(3) -0.003(2) -0.002(3) 0.009(3)
C14 0.045(3) 0.021(2) 0.039(3) -0.001(2) -0.004(2) 0.009(2)
C15 0.049(3) 0.029(3) 0.030(3) 0.002(2) 0.000(2) 0.011(2)
C16 0.055(3) 0.022(2) 0.035(3) -0.004(2) -0.005(2) 0.010(2)
C17 0.064(4) 0.027(3) 0.049(3) -0.002(2) -0.016(3) 0.016(3)
C18 0.056(4) 0.026(3) 0.052(3) -0.011(2) -0.022(3) 0.015(2)
C19 0.052(3) 0.024(2) 0.044(3) -0.004(2) -0.003(2) 0.015(2)
C20 0.068(4) 0.036(3) 0.060(4) -0.004(3) -0.022(3) 0.025(3)
C21 0.067(4) 0.034(3) 0.057(4) -0.011(3) -0.026(3) 0.016(3)
C22 0.047(3) 0.028(3) 0.047(3) -0.003(2) -0.003(3) 0.020(2)

loop_
_atom_type_symbol
_atom_type_description
_atom_type_scat_dispersion_real
_atom_type_scat_dispersion_imag
_atom_type_scat_source
C C 0.0033 0.0016 'International Tables Vol C Tables 4.2.6.8 and 6.1.1.4'
H H 0.0000 0.0000 'International Tables Vol C Tables 4.2.6.8 and 6.1.1.4'
N N 0.0061 0.0033 'International Tables Vol C Tables 4.2.6.8 and 6.1.1.4'
O O 0.0106 0.0060 'International Tables Vol C Tables 4.2.6.8 and 6.1.1.4'
Cu Cu 0.3201 1.2651 'International Tables Vol C Tables 4.2.6.8 and 6.1.1.4'
I I -0.4742 1.8119 'International Tables Vol C Tables 4.2.6.8 and 6.1.1.4'

loop_
_geom_angle_atom_site_label_1
_geom_angle_atom_site_label_2
_geom_angle_atom_site_label_3
_geom_angle
_geom_angle_site_symmetry_1
_geom_angle_site_symmetry_3
Cu1 I1 Cu1 59.13(3) . 16_565
N1 Cu1 N3 105.9(2) . .
N1 Cu1 Cu1 128.97(19) . 16_565
N3 Cu1 Cu1 125.08(15) . 16_565
N1 Cu1 I1 108.93(16) . .
N3 Cu1 I1 106.54(13) . .
Cu1 Cu1 I1 61.05(3) 16_565 .
N1 Cu1 I1 107.25(15) . 16_565
N3 Cu1 I1 106.41(12) . 16_565
Cu1 Cu1 I1 59.82(3) 16_565 16_565
I1 Cu1 I1 120.87(3) . 16_565
O1 Cu2 O3 87.17(18) . 6_465
O1 Cu2 O4 91.12(17) . 18_655
O3 Cu2 O4 168.43(15) 6_465 18_655
O1 Cu2 O2 168.81(16) . 10_676
O3 Cu2 O2 90.92(18) 6_465 10_676
O4 Cu2 O2 88.55(17) 18_655 10_676
O1 Cu2 N4 96.03(16) . 8_665
O3 Cu2 N4 92.30(15) 6_465 8_665
O4 Cu2 N4 99.26(15) 18_655 8_665
O2 Cu2 N4 95.07(15) 10_676 8_665
O1 Cu2 Cu2 83.84(12) . 10_676
O3 Cu2 Cu2 81.14(11) 6_465 10_676
O4 Cu2 Cu2 87.30(11) 18_655 10_676
O2 Cu2 Cu2 84.97(11) 10_676 10_676
N4 Cu2 Cu2 173.43(12) 8_665 10_676
C11 O1 Cu2 123.2(4) . .
C11 O2 Cu2 121.1(4) . 10_676
C22 O3 Cu2 126.6(3) . 8_664
C22 O4 Cu2 118.8(3) . 17_455
C1 N1 C2 114.3(6) . .
C1 N1 Cu1 124.1(4) . .
C2 N1 Cu1 121.4(5) . .
C1 N2 C4 114.9(6) . .
C13 N3 C12 115.9(4) . .
C13 N3 Cu1 122.1(3) . .
C12 N3 Cu1 121.8(3) . .
C12 N4 C15 118.1(4) . .
C12 N4 Cu2 119.4(3) . 6_464
C15 N4 Cu2 121.9(3) . 6_464
N2 C1 N1 128.9(6) . .
N2 C1 H1 115.5 . .
N1 C1 H1 115.5 . .
N1 C2 C3 123.2(6) . .
N1 C2 H2 118.4 . .
C3 C2 H2 118.4 . .
C2 C3 C4 115.1(6) . .
C2 C3 C5 121.5(6) . .
C4 C3 C5 123.3(6) . .
N2 C4 C3 123.3(7) . .
N2 C4 H4 118.4 . .
C3 C4 H4 118.4 . .
C6 C5 C10 118.4(6) . .
C6 C5 C3 119.1(6) . .
C10 C5 C3 122.5(6) . .
C5 C6 C7 121.8(6) . .
C5 C6 H6 119.1 . .
C7 C6 H6 119.1 . .
C8 C7 C6 119.2(6) . .
C8 C7 H7 120.4 . .
C6 C7 H7 120.4 . .
C9 C8 C7 119.4(6) . .
C9 C8 C11 121.1(7) . .
C7 C8 C11 119.4(7) . .
C8 C9 C10 120.9(6) . .
C8 C9 H9 119.6 . .
C10 C9 H9 119.6 . .
C9 C10 C5 120.2(6) . .
C9 C10 H10 119.9 . .
C5 C10 H10 119.9 . .
O2 C11 O1 126.3(6) . .
O2 C11 C8 117.9(7) . .
O1 C11 C8 115.8(7) . .
N4 C12 N3 124.9(4) . .
N4 C12 H12 117.6 . .
N3 C12 H12 117.6 . .
N3 C13 C14 123.3(5) . .
N3 C13 H13 118.4 . .
C14 C13 H13 118.4 . .
C15 C14 C13 115.4(4) . .
C15 C14 C16 123.9(5) . .
C13 C14 C16 120.6(5) . .
N4 C15 C14 122.4(4) . .
N4 C15 H15 118.8 . .
C14 C15 H15 118.8 . .
C21 C16 C17 118.8(5) . .
C21 C16 C14 121.5(5) . .
C17 C16 C14 119.7(5) . .
C18 C17 C16 120.0(5) . .
C18 C17 H17 120.0 . .
C16 C17 H17 120.0 . .
C19 C18 C17 121.4(5) . .
C19 C18 H18 119.3 . .
C17 C18 H18 119.3 . .
C18 C19 C20 118.5(5) . .
C18 C19 C22 119.8(5) . .
C20 C19 C22 121.7(5) . .
C21 C20 C19 120.1(5) . .
C21 C20 H20 120.0 . .
C19 C20 H20 120.0 . .
C16 C21 C20 121.1(5) . .
C16 C21 H21 119.4 . .
C20 C21 H21 119.4 . .
O3 C22 O4 126.1(5) . .
O3 C22 C19 116.1(5) . .
O4 C22 C19 117.8(5) . .
C25 N5 C23 133(2) . .
C25 N5 C24 124(2) . .
C23 N5 C24 103.3(17) . .
C26 N6 C27 112.1(16) . .
C26 N6 C28 116.4(16) . .
C27 N6 C28 131.4(16) . .
C30 N7 C29 114(2) . .
C30 N7 C31 111(2) . .
C29 N7 C31 108.5(19) . .
O5 C23 N5 126(2) . .
O5 C23 H23 117.1 . .
N5 C23 H23 117.1 . .
N5 C24 H24A 109.5 . .
N5 C24 H24B 109.5 . .
H24A C24 H24B 109.5 . .
N5 C24 H24C 109.5 . .
H24A C24 H24C 109.5 . .
H24B C24 H24C 109.5 . .
N5 C25 H25A 109.5 . .
N5 C25 H25B 109.5 . .
H25A C25 H25B 109.5 . .
N5 C25 H25C 109.5 . .
H25A C25 H25C 109.5 . .
H25B C25 H25C 109.5 . .
O6 C26 N6 132(2) . .
O6 C26 H26 113.8 . .
N6 C26 H26 113.8 . .
N6 C27 H27A 109.5 . .
N6 C27 H27B 109.5 . .
H27A C27 H27B 109.5 . .
N6 C27 H27C 109.5 . .
H27A C27 H27C 109.5 . .
H27B C27 H27C 109.5 . .
N6 C28 H28A 109.5 . .
N6 C28 H28B 109.5 . .
H28A C28 H28B 109.5 . .
N6 C28 H28C 109.5 . .
H28A C28 H28C 109.5 . .
H28B C28 H28C 109.5 . .
O7 C29 N7 117(4) . .
O7 C29 H29 121.5 . .
N7 C29 H29 121.5 . .
N7 C30 H30A 109.5 . .
N7 C30 H30B 109.5 . .
H30A C30 H30B 109.5 . .
N7 C30 H30C 109.5 . .
H30A C30 H30C 109.5 . .
H30B C30 H30C 109.5 . .
N7 C31 H31A 109.5 . .
N7 C31 H31B 109.5 . .
H31A C31 H31B 109.5 . .
N7 C31 H31C 109.5 . .
H31A C31 H31C 109.5 . .
H31B C31 H31C 109.5 . .

loop_
_geom_bond_atom_site_label_1
_geom_bond_atom_site_label_2
_geom_bond_distance
_geom_bond_site_symmetry_2
I1 Cu1 2.6193(8) .
I1 Cu1 2.6514(9) 16_565
Cu1 N1 2.063(6) .
Cu1 N3 2.072(4) .
Cu1 Cu1 2.6007(16) 16_565
Cu1 I1 2.6514(9) 16_565
Cu2 O1 1.954(4) .
Cu2 O3 1.961(3) 6_465
Cu2 O4 1.964(3) 18_655
Cu2 O2 1.973(4) 10_676
Cu2 N4 2.187(4) 8_665
Cu2 Cu2 2.6309(12) 10_676
O1 C11 1.264(8) .
O2 C11 1.256(9) .
O2 Cu2 1.973(4) 10_676
O3 C22 1.247(6) .
O3 Cu2 1.961(3) 8_664
O4 C22 1.263(6) .
O4 Cu2 1.964(3) 17_455
N1 C1 1.315(8) .
N1 C2 1.351(8) .
N2 C1 1.307(9) .
N2 C4 1.329(8) .
N3 C13 1.345(6) .
N3 C12 1.350(6) .
N4 C12 1.317(6) .
N4 C15 1.335(6) .
N4 Cu2 2.187(4) 6_464
C1 H1 0.9300 .
C2 C3 1.367(9) .
C2 H2 0.9300 .
C3 C4 1.388(9) .
C3 C5 1.474(9) .
C4 H4 0.9300 .
C5 C6 1.370(9) .
C5 C10 1.390(9) .
C6 C7 1.394(9) .
C6 H6 0.9300 .
C7 C8 1.379(9) .
C7 H7 0.9300 .
C8 C9 1.378(9) .
C8 C11 1.508(9) .
C9 C10 1.381(9) .
C9 H9 0.9300 .
C10 H10 0.9300 .
C12 H12 0.9300 .
C13 C14 1.385(7) .
C13 H13 0.9300 .
C14 C15 1.379(7) .
C14 C16 1.476(6) .
C15 H15 0.9300 .
C16 C21 1.366(8) .
C16 C17 1.396(8) .
C17 C18 1.377(7) .
C17 H17 0.9300 .
C18 C19 1.373(7) .
C18 H18 0.9300 .
C19 C20 1.394(8) .
C19 C22 1.498(7) .
C20 C21 1.386(8) .
C20 H20 0.9300 .
C21 H21 0.9300 .
O5 C23 1.215(17) .
O6 C26 1.30(2) .
O7 C29 1.325(19) .
N5 C25 1.279(17) .
N5 C23 1.318(17) .
N5 C24 1.383(16) .
N6 C26 1.320(15) .
N6 C27 1.330(15) .
N6 C28 1.351(15) .
N7 C30 1.322(18) .
N7 C29 1.339(18) .
N7 C31 1.344(18) .
C23 H23 0.9300 .
C24 H24A 0.9600 .
C24 H24B 0.9600 .
C24 H24C 0.9600 .
C25 H25A 0.9600 .
C25 H25B 0.9600 .
C25 H25C 0.9600 .
C26 H26 0.9300 .
C27 H27A 0.9600 .
C27 H27B 0.9600 .
C27 H27C 0.9600 .
C28 H28A 0.9600 .
C28 H28B 0.9600 .
C28 H28C 0.9600 .
C29 H29 0.9300 .
C30 H30A 0.9600 .
C30 H30B 0.9600 .
C30 H30C 0.9600 .
C31 H31A 0.9600 .
C31 H31B 0.9600 .
C31 H31C 0.9600 .
